data_1535519
loop_
_publ_author_name
'Toraya, H.'
'Marumo, F.'
'Hirao, M.'

_publ_section_title
;
 Synthesis and the crystal structure of a manganoan fluoromica, K (Mg2.44
 Mn.24) (Si3.82 Mn.18) O10 F2
;
_journal_name_full 'Mineralogical Journal (Japan)'
_journal_page_first 240
_journal_page_last 247
_journal_volume 11
_journal_year 1983
_chemical_formula_sum 'F2 K Mg2.44 Mn0.42 O10 Si3.82'
_chemical_name_systematic 'K (Mg2.44 Mn.24) (Si3.82 Mn.18) O10 F2'
_space_group_IT_number 12
_symmetry_space_group_name_Hall '-C 2y'
_symmetry_space_group_name_H-M 'C 1 2/m 1'
_cell_angle_alpha 90
_cell_angle_beta 99.97
_cell_angle_gamma 90
_cell_formula_units_Z 2
_cell_length_a 5.285
_cell_length_b 9.157
_cell_length_c 10.19
_cell_volume 485.695
_citation_journal_id_ASTM MJTOAS
_cod_data_source_file Toraya_MJTOAS_1983_487.cif
_cod_data_source_block F2K1Mg2.44Mn0.42O10Si3.82
_cod_original_cell_volume 485.6952
_cod_original_formula_sum 'F2 K1 Mg2.44 Mn0.42 O10 Si3.82'
_cod_database_code 1535519

loop_
_symmetry_equiv_pos_as_xyz
x,y,z
-x,y,-z
-x,-y,-z
x,-y,z
x+1/2,y+1/2,z
-x+1/2,y+1/2,-z
-x+1/2,-y+1/2,-z
x+1/2,-y+1/2,z

loop_
_atom_site_label
_atom_site_type_symbol
_atom_site_fract_x
_atom_site_fract_y
_atom_site_fract_z
_atom_site_occupancy
_atom_site_U_iso_or_equiv
Mn2 Mn+2 0 0.3336 0.5 0.079 0.0
F1 F-1 0.6335 0 0.3991 1 0.0
O2 O-2 0.3104 0.2458 0.168 1 0.0
Mn3 Mn+2 0.07561 0.16677 0.22706 0.045 0.0
O3 O-2 0.1297 0.1668 0.3881 1 0.0
Mg1 Mg+2 0 0 0.5 0.831 0.0
Mn1 Mn+2 0 0 0.5 0.079 0.0
Mg2 Mg+2 0 0.3336 0.5 0.831 0.0
Si1 Si+4 0.07561 0.16677 0.22706 0.955 0.0
K1 K+1 0 0.5 0 1 0.0
O1 O-2 0.047 0 0.168 1 0.0
